data_7015141
loop_
_publ_author_name
'Butensch\"on, Holger'
'Ma, Jingxiang'
'Daniliuc, Constantin G.'
'Nowik, Israel'
'Herber, Rolfe H.'

_publ_section_title
;
 One electron oxidation of triferrocenylmethanol: synthesis, metal atom
 dynamics, electron delocalization, and the crystal structure of
 [Fc3COH](+) PF6&#x207B;.
;
_journal_issue 14
_journal_name_full 'Dalton transactions (Cambridge, England : 2003)'
_journal_page_first 3671
_journal_page_last 3676
_journal_paper_doi 10.1039/c0dt01248c
_journal_volume 40
_journal_year 2011
_chemical_formula_sum 'C32 H30 Cl2 F6 Fe3 O P'
_chemical_formula_weight 813.98
_chemical_name_systematic
;
?
;
_space_group_IT_number 7
_symmetry_cell_setting monoclinic
_symmetry_space_group_name_Hall 'P -2yc'
_symmetry_space_group_name_H-M 'P 1 c 1'
_atom_sites_solution_hydrogens geom
_atom_sites_solution_primary direct
_atom_sites_solution_secondary difmap
_audit_creation_method SHELXL-97
_cell_angle_alpha 90.00
_cell_angle_beta 97.289(2)
_cell_angle_gamma 90.00
_cell_formula_units_Z 4
_cell_length_a 10.7296(2)
_cell_length_b 25.7495(4)
_cell_length_c 11.2096(2)
_cell_measurement_reflns_used 28449
_cell_measurement_temperature 100(2)
_cell_measurement_theta_max 75.8253
_cell_measurement_theta_min 3.4298
_cell_volume 3071.98(9)
_computing_cell_refinement
;
CrysAlisPro, Oxford Diffraction Ltd.,
Version 1.171.33.46 (release 27-08-2009 CrysAlis171 .NET)
(compiled Aug 27 2009,17:19:36)
;
_computing_data_collection
;
CrysAlisPro, Oxford Diffraction Ltd.,
Version 1.171.33.46 (release 27-08-2009 CrysAlis171 .NET)
(compiled Aug 27 2009,17:19:36)
;
_computing_data_reduction
;
CrysAlisPro, Oxford Diffraction Ltd.,
Version 1.171.33.46 (release 27-08-2009 CrysAlis171 .NET)
(compiled Aug 27 2009,17:19:36)
;
_computing_molecular_graphics 'BRUKER XP'
_computing_publication_material SHELXL-97
_computing_structure_refinement 'SHELXL-97 (Sheldrick, 1997)'
_computing_structure_solution 'SHELXS-97 (Sheldrick, 1990)'
_diffrn_ambient_temperature 100(2)
_diffrn_detector_area_resol_mean 10.3543
_diffrn_measured_fraction_theta_full 0.999
_diffrn_measured_fraction_theta_max 0.992
_diffrn_measurement_device_type 'Xcalibur, Atlas, Nova'
_diffrn_measurement_method '\w scans'
_diffrn_radiation_monochromator mirror
_diffrn_radiation_source 'Nova (Cu) X-ray Source'
_diffrn_radiation_type 'Cu K\a'
_diffrn_radiation_wavelength 1.54184
_diffrn_reflns_av_R_equivalents 0.0537
_diffrn_reflns_av_sigmaI/netI 0.0387
_diffrn_reflns_limit_h_max 11
_diffrn_reflns_limit_h_min -13
_diffrn_reflns_limit_k_max 32
_diffrn_reflns_limit_k_min -32
_diffrn_reflns_limit_l_max 14
_diffrn_reflns_limit_l_min -13
_diffrn_reflns_number 43728
_diffrn_reflns_theta_full 72.50
_diffrn_reflns_theta_max 76.00
_diffrn_reflns_theta_min 3.43
_exptl_absorpt_coefficient_mu 13.874
_exptl_absorpt_correction_T_max 1.00000
_exptl_absorpt_correction_T_min 0.62189
_exptl_absorpt_correction_type multi-scan
_exptl_absorpt_process_details
;
CrysAlisPro, Oxford Diffraction Ltd.,
Version 1.171.33.46 (release 27-08-2009 CrysAlis171 .NET)
(compiled Aug 27 2009,17:19:36)
;
_exptl_crystal_colour 'dark green'
_exptl_crystal_density_diffrn 1.760
_exptl_crystal_density_method 'not measured'
_exptl_crystal_description prism
_exptl_crystal_F_000 1644
_exptl_crystal_size_max 0.12
_exptl_crystal_size_mid 0.10
_exptl_crystal_size_min 0.09
_refine_diff_density_max 0.888
_refine_diff_density_min -0.778
_refine_diff_density_rms 0.086
_refine_ls_abs_structure_details 'Flack H D (1983), Acta Cryst. A39, 876-881'
_refine_ls_abs_structure_Flack 0.007(3)
_refine_ls_extinction_method none
_refine_ls_goodness_of_fit_ref 1.107
_refine_ls_hydrogen_treatment
;
The hydrogens of the OH groups were refined freely, others riding.
;
_refine_ls_matrix_type full
_refine_ls_number_parameters 835
_refine_ls_number_reflns 10257
_refine_ls_number_restraints 38
_refine_ls_restrained_S_all 1.117
_refine_ls_R_factor_all 0.0469
_refine_ls_R_factor_gt 0.0434
_refine_ls_shift/su_max 0.041
_refine_ls_shift/su_mean 0.001
_refine_ls_structure_factor_coef Fsqd
_refine_ls_weighting_details 'calc w=1/[\s^2^(Fo^2^)+(0.0671P)^2^+2.3404P] where P=(Fo^2^+2Fc^2^)/3'
_refine_ls_weighting_scheme calc
_refine_ls_wR_factor_gt 0.1114
_refine_ls_wR_factor_ref 0.1131
_reflns_number_gt 9506
_reflns_number_total 10257
_reflns_threshold_expression >2sigma(I)
_cod_data_source_file c0dt01248c.txt
_cod_data_source_block mima08
_cod_original_sg_symbol_H-M 'P c'
_cod_database_code 7015141

loop_
_symmetry_equiv_pos_as_xyz
'x, y, z'
'x, -y, z+1/2'

loop_
_atom_site_label
_atom_site_type_symbol
_atom_site_fract_x
_atom_site_fract_y
_atom_site_fract_z
_atom_site_U_iso_or_equiv
_atom_site_adp_type
_atom_site_occupancy
_atom_site_symmetry_multiplicity
_atom_site_calc_flag
_atom_site_refinement_flags
_atom_site_disorder_assembly
_atom_site_disorder_group
Fe1 Fe 0.90568(7) 0.20088(3) 0.55111(6) 0.01803(15) Uani 1 1 d . . .
Fe2 Fe 1.11746(7) 0.16073(3) 1.04062(6) 0.01968(16) Uani 1 1 d . . .
Fe3 Fe 0.72576(7) 0.03498(3) 0.80997(6) 0.01843(15) Uani 1 1 d . . .
P P 0.58777(12) 0.17248(5) 0.12542(10) 0.0214(2) Uani 1 1 d . . .
O O 0.8090(3) 0.17240(13) 0.8405(3) 0.0222(7) Uani 1 1 d D . .
H01 H 0.746(5) 0.160(3) 0.864(7) 0.06(2) Uiso 1 1 d D . .
F1 F 0.6934(3) 0.12963(11) 0.1639(3) 0.0281(6) Uani 1 1 d . . .
F2 F 0.5784(4) 0.1845(2) 0.2614(3) 0.0745(16) Uani 1 1 d . . .
F3 F 0.5997(4) 0.16167(15) -0.0129(3) 0.0428(9) Uani 1 1 d . . .
F4 F 0.4832(3) 0.21531(13) 0.0855(3) 0.0360(7) Uani 1 1 d . . .
F5 F 0.4823(3) 0.12934(15) 0.1209(4) 0.0518(11) Uani 1 1 d . . .
F6 F 0.6957(3) 0.21512(13) 0.1252(4) 0.0504(10) Uani 1 1 d . . .
C C 0.9007(4) 0.13784(17) 0.8033(4) 0.0186(9) Uani 1 1 d . . .
C10 C 0.9003(5) 0.13985(17) 0.6679(4) 0.0188(9) Uani 1 1 d . . .
C11 C 1.0087(5) 0.13567(17) 0.6047(4) 0.0196(9) Uani 1 1 d . . .
H11 H 1.0939 0.1348 0.6401 0.024 Uiso 1 1 calc R . .
C12 C 0.9646(5) 0.13315(18) 0.4793(4) 0.0212(9) Uani 1 1 d . . .
H12 H 1.0158 0.1303 0.4164 0.025 Uiso 1 1 calc R . .
C13 C 0.8310(5) 0.13571(19) 0.4643(4) 0.0248(10) Uani 1 1 d . . .
H13 H 0.7776 0.1346 0.3899 0.030 Uiso 1 1 calc R . .
C14 C 0.7913(5) 0.14018(18) 0.5809(4) 0.0221(9) Uani 1 1 d . . .
H14 H 0.7069 0.1429 0.5975 0.026 Uiso 1 1 calc R . .
C15 C 0.8620(6) 0.26953(19) 0.6290(5) 0.0295(11) Uani 1 1 d . . .
H15 H 0.8271 0.2730 0.7024 0.035 Uiso 1 1 calc R . .
C16 C 0.9927(5) 0.26825(17) 0.6171(4) 0.0246(10) Uani 1 1 d . . .
H16 H 1.0600 0.2707 0.6806 0.030 Uiso 1 1 calc R . .
C17 C 1.0037(5) 0.26257(18) 0.4926(4) 0.0265(10) Uani 1 1 d . . .
H17 H 1.0802 0.2609 0.4583 0.032 Uiso 1 1 calc R . .
C18 C 0.8804(5) 0.25987(19) 0.4280(4) 0.0267(10) Uani 1 1 d . . .
H18 H 0.8604 0.2556 0.3436 0.032 Uiso 1 1 calc R . .
C19 C 0.7924(5) 0.2648(2) 0.5128(5) 0.0301(11) Uani 1 1 d . . .
H19 H 0.7035 0.2649 0.4948 0.036 Uiso 1 1 calc R . .
C20 C 1.0290(4) 0.15660(17) 0.8591(4) 0.0172(8) Uani 1 1 d U . .
C21 C 1.0622(5) 0.20886(17) 0.8913(4) 0.0202(9) Uani 1 1 d . . .
H21 H 1.0055 0.2373 0.8899 0.024 Uiso 1 1 calc R . .
C22 C 1.1951(5) 0.21139(19) 0.9258(4) 0.0229(10) Uani 1 1 d . . .
H22 H 1.2416 0.2417 0.9513 0.027 Uiso 1 1 calc R . .
C23 C 1.2457(5) 0.1605(2) 0.9154(4) 0.0237(10) Uani 1 1 d . . .
H23 H 1.3315 0.1508 0.9324 0.028 Uiso 1 1 calc R . .
C24 C 1.1428(4) 0.12686(19) 0.8744(4) 0.0207(9) Uani 1 1 d . . .
H24 H 1.1490 0.0907 0.8598 0.025 Uiso 1 1 calc R . .
C25 C 1.0735(5) 0.1064(2) 1.1688(4) 0.0250(10) Uani 1 1 d . . .
H25 H 1.0442 0.0720 1.1519 0.030 Uiso 1 1 calc R . .
C26 C 1.2024(5) 0.1224(2) 1.1935(4) 0.0282(10) Uani 1 1 d U . .
H26 H 1.2737 0.1004 1.1950 0.034 Uiso 1 1 calc R . .
C27 C 1.2047(5) 0.1766(2) 1.2150(5) 0.0299(11) Uani 1 1 d U . .
H27 H 1.2779 0.1973 1.2341 0.036 Uiso 1 1 calc R . .
C28 C 1.0784(5) 0.1947(2) 1.2032(4) 0.0273(10) Uani 1 1 d U . .
H28 H 1.0526 0.2296 1.2128 0.033 Uiso 1 1 calc R . .
C29 C 0.9974(5) 0.15152(19) 1.1745(4) 0.0237(9) Uani 1 1 d U . .
H29 H 0.9083 0.1526 1.1614 0.028 Uiso 1 1 calc R . .
C30 C 0.8808(5) 0.08250(18) 0.8417(4) 0.0204(9) Uani 1 1 d . . .
C31 C 0.8411(5) 0.06494(18) 0.9516(4) 0.0212(9) Uani 1 1 d . . .
H31 H 0.8160 0.0866 1.0129 0.025 Uiso 1 1 calc R . .
C32 C 0.8455(5) 0.00939(19) 0.9542(4) 0.0229(10) Uani 1 1 d . . .
H32 H 0.8239 -0.0121 1.0173 0.027 Uiso 1 1 calc R . .
C33 C 0.8876(5) -0.00783(18) 0.8461(5) 0.0250(10) Uani 1 1 d . . .
H33 H 0.8993 -0.0429 0.8239 0.030 Uiso 1 1 calc R . .
C34 C 0.9092(4) 0.03711(18) 0.7765(4) 0.0197(9) Uani 1 1 d . . .
H34 H 0.9378 0.0369 0.6997 0.024 Uiso 1 1 calc R . .
C35 C 0.5669(5) 0.07647(19) 0.7459(4) 0.0252(10) Uani 1 1 d . . .
H35 H 0.5586 0.1132 0.7427 0.030 Uiso 1 1 calc R . .
C36 C 0.6048(5) 0.04381(19) 0.6537(4) 0.0251(10) Uani 1 1 d . . .
H36 H 0.6269 0.0552 0.5785 0.030 Uiso 1 1 calc R . .
C37 C 0.6036(5) -0.0081(2) 0.6932(5) 0.0306(11) Uani 1 1 d . . .
H37 H 0.6245 -0.0378 0.6496 0.037 Uiso 1 1 calc R . .
C38 C 0.5650(5) -0.0080(2) 0.8113(5) 0.0329(12) Uani 1 1 d . . .
H38 H 0.5553 -0.0377 0.8594 0.039 Uiso 1 1 calc R . .
C39 C 0.5442(5) 0.0440(2) 0.8432(5) 0.0290(11) Uani 1 1 d . . .
H39 H 0.5191 0.0553 0.9172 0.035 Uiso 1 1 calc R . .
C1 C 0.8230(12) 0.5453(4) 0.9889(12) 0.053(3) Uiso 0.597(3) 1 d PDU A 1
H1A H 0.8544 0.5292 1.0671 0.064 Uiso 0.597(3) 1 calc PR A 1
H1B H 0.8804 0.5355 0.9302 0.064 Uiso 0.597(3) 1 calc PR A 1
Cl1 Cl 0.8209(3) 0.61306(9) 1.0044(2) 0.0424(6) Uani 0.597(3) 1 d PD A 1
Cl2 Cl 0.6681(3) 0.52195(11) 0.9386(3) 0.0518(8) Uani 0.597(3) 1 d PD A 1
C1' C 0.762(3) 0.5653(12) 0.974(3) 0.096(8) Uiso 0.403(3) 1 d PU A 2
H1'1 H 0.8304 0.5913 0.9812 0.115 Uiso 0.403(3) 1 calc PR A 2
H1'2 H 0.6865 0.5815 0.9294 0.115 Uiso 0.403(3) 1 calc PR A 2
Cl1' Cl 0.8077(4) 0.51053(17) 0.8896(4) 0.0521(11) Uiso 0.403(3) 1 d P A 2
Cl2' Cl 0.7310(5) 0.5501(2) 1.1102(5) 0.0617(13) Uiso 0.403(3) 1 d P A 2
Fe1' Fe 0.65520(7) 0.35724(3) 1.02374(6) 0.01936(15) Uani 1 1 d . . .
Fe2' Fe 0.23409(8) 0.45773(3) 0.76308(8) 0.02790(18) Uani 1 1 d . . .
Fe3' Fe 0.40889(7) 0.27118(3) 0.58430(6) 0.02453(17) Uani 1 1 d . . .
P' P 0.10689(12) 0.34672(5) 0.11631(11) 0.0223(2) Uani 1 1 d . . .
O' O 0.3425(3) 0.32648(13) 0.8587(3) 0.0228(7) Uani 1 1 d D . .
H01' H 0.282(5) 0.340(3) 0.882(7) 0.06(2) Uiso 1 1 d D . .
F1' F 0.2063(3) 0.30106(12) 0.1480(3) 0.0359(7) Uani 1 1 d . . .
F2' F 0.0806(3) 0.34959(16) 0.2519(3) 0.0445(9) Uani 1 1 d . . .
F3' F 0.1296(3) 0.34377(15) -0.0226(3) 0.0403(8) Uani 1 1 d . . .
F4' F 0.0071(3) 0.39222(12) 0.0829(3) 0.0311(7) Uani 1 1 d . . .
F5' F -0.0032(3) 0.30478(12) 0.0882(3) 0.0343(7) Uani 1 1 d . . .
F6' F 0.2168(3) 0.38836(12) 0.1417(3) 0.0390(8) Uani 1 1 d . . .
C' C 0.4225(4) 0.35796(18) 0.7962(4) 0.0211(9) Uani 1 1 d . . .
C10' C 0.5575(4) 0.34599(18) 0.8481(4) 0.0200(9) Uani 1 1 d . . .
C11' C 0.6028(5) 0.29778(18) 0.8999(4) 0.0226(10) Uani 1 1 d . . .
H11' H 0.5525 0.2687 0.9147 0.027 Uiso 1 1 calc R . .
C12' C 0.7369(5) 0.3007(2) 0.9257(4) 0.0257(10) Uani 1 1 d . . .
H12' H 0.7911 0.2740 0.9601 0.031 Uiso 1 1 calc R . .
C13' C 0.7738(5) 0.3506(2) 0.8907(4) 0.0277(10) Uani 1 1 d . . .
H13' H 0.8576 0.3632 0.8970 0.033 Uiso 1 1 calc R . .
C14' C 0.6632(5) 0.3788(2) 0.8443(4) 0.0250(10) Uani 1 1 d . . .
H14' H 0.6609 0.4136 0.8158 0.030 Uiso 1 1 calc R . .
C15' C 0.6293(5) 0.3333(2) 1.1993(4) 0.0284(11) Uani 1 1 d . . .
H15' H 0.6136 0.2988 1.2232 0.034 Uiso 1 1 calc R . .
C16' C 0.7490(5) 0.3568(2) 1.2010(4) 0.0281(11) Uani 1 1 d . . .
H16' H 0.8274 0.3408 1.2272 0.034 Uiso 1 1 calc R . .
C17' C 0.7322(5) 0.4084(2) 1.1569(4) 0.0292(11) Uani 1 1 d . . .
H17' H 0.7971 0.4325 1.1472 0.035 Uiso 1 1 calc R . .
C18' C 0.5995(5) 0.41764(19) 1.1297(5) 0.0275(10) Uani 1 1 d . . .
H18' H 0.5608 0.4491 1.1002 0.033 Uiso 1 1 calc R . .
C19' C 0.5366(5) 0.3707(2) 1.1553(4) 0.0281(11) Uani 1 1 d . . .
H19' H 0.4483 0.3653 1.1448 0.034 Uiso 1 1 calc R . .
C20' C 0.3953(4) 0.41511(19) 0.8097(4) 0.0231(10) Uani 1 1 d . . .
C21' C 0.4167(5) 0.4554(2) 0.7264(5) 0.0317(12) Uani 1 1 d . . .
H21' H 0.4441 0.4504 0.6500 0.038 Uiso 1 1 calc R . .
C22' C 0.3901(5) 0.5038(2) 0.7768(6) 0.0369(14) Uani 1 1 d . . .
H22' H 0.3958 0.5367 0.7397 0.044 Uiso 1 1 calc R . .
C23' C 0.3536(5) 0.4950(2) 0.8918(6) 0.0340(12) Uani 1 1 d . . .
H23' H 0.3313 0.5209 0.9456 0.041 Uiso 1 1 calc R . .
C24' C 0.3560(5) 0.44005(19) 0.9133(5) 0.0270(10) Uani 1 1 d . . .
H24' H 0.3352 0.4232 0.9835 0.032 Uiso 1 1 calc R . .
C25' C 0.1138(6) 0.4369(2) 0.6139(6) 0.0377(13) Uani 1 1 d . . .
H25' H 0.1371 0.4203 0.5444 0.045 Uiso 1 1 calc R . .
C26' C 0.1082(6) 0.4917(2) 0.6332(6) 0.0401(14) Uani 1 1 d . . .
H26' H 0.1258 0.5180 0.5782 0.048 Uiso 1 1 calc R . .
C27' C 0.0716(5) 0.5000(2) 0.7492(6) 0.0381(13) Uani 1 1 d . . .
H27' H 0.0612 0.5328 0.7853 0.046 Uiso 1 1 calc R . .
C28' C 0.0530(5) 0.4504(2) 0.8028(6) 0.0336(12) Uani 1 1 d . . .
H28' H 0.0285 0.4445 0.8802 0.040 Uiso 1 1 calc R . .
C29' C 0.0781(5) 0.4116(2) 0.7182(5) 0.0318(12) Uani 1 1 d . . .
H29' H 0.0722 0.3751 0.7291 0.038 Uiso 1 1 calc R . .
C30' C 0.4100(5) 0.34253(19) 0.6641(4) 0.0231(10) Uani 1 1 d . . .
C31' C 0.2953(5) 0.3345(2) 0.5887(5) 0.0284(11) Uani 1 1 d . . .
H31' H 0.2141 0.3350 0.6139 0.034 Uiso 1 1 calc R . .
C32' C 0.3219(6) 0.3256(2) 0.4679(5) 0.0363(13) Uani 1 1 d . . .
H32' H 0.2622 0.3191 0.3995 0.044 Uiso 1 1 calc R . .
C33' C 0.4542(6) 0.3285(3) 0.4700(5) 0.0376(13) Uani 1 1 d . . .
H33' H 0.4986 0.3242 0.4026 0.045 Uiso 1 1 calc R . .
C34' C 0.5094(5) 0.3389(2) 0.5896(5) 0.0314(11) Uani 1 1 d . . .
H34' H 0.5966 0.3429 0.6157 0.038 Uiso 1 1 calc R . .
C35' C 0.4201(5) 0.21576(19) 0.7177(4) 0.0237(10) Uani 1 1 d . . .
H35' H 0.4223 0.2219 0.8015 0.028 Uiso 1 1 calc R . .
C36' C 0.5257(5) 0.2128(2) 0.6540(4) 0.0263(10) Uani 1 1 d . . .
H36' H 0.6110 0.2171 0.6870 0.032 Uiso 1 1 calc R . .
C37' C 0.4805(6) 0.2020(2) 0.5309(5) 0.0354(13) Uani 1 1 d . . .
H37' H 0.5309 0.1972 0.4679 0.043 Uiso 1 1 calc R . .
C38' C 0.3469(6) 0.1999(2) 0.5192(5) 0.0392(14) Uani 1 1 d . . .
H38' H 0.2922 0.1941 0.4469 0.047 Uiso 1 1 calc R . .
C39' C 0.3103(5) 0.2081(2) 0.6345(5) 0.0291(11) Uani 1 1 d . . .
H39' H 0.2264 0.2084 0.6532 0.035 Uiso 1 1 calc R . .
C2 C 0.2884(17) 0.0461(7) 0.5542(10) 0.093(5) Uiso 0.708(4) 1 d PDU B 1
H2A H 0.2804 0.0844 0.5548 0.112 Uiso 0.708(4) 1 calc PR B 1
H2B H 0.3792 0.0379 0.5633 0.112 Uiso 0.708(4) 1 calc PR B 1
Cl3 Cl 0.2270(3) 0.02205(11) 0.6763(4) 0.0896(13) Uani 0.708(4) 1 d PD B 1
Cl4 Cl 0.2222(6) 0.02395(18) 0.4173(6) 0.157(3) Uani 0.708(4) 1 d PD B 1
C2' C 0.317(2) 0.0209(9) 0.539(2) 0.045(5) Uiso 0.292(4) 1 d PU B 2
H2'1 H 0.3557 0.0169 0.6230 0.054 Uiso 0.292(4) 1 calc PR B 2
H2'2 H 0.3626 -0.0019 0.4875 0.054 Uiso 0.292(4) 1 calc PR B 2
Cl3' Cl 0.1555(5) 0.0027(2) 0.5247(5) 0.0434(14) Uiso 0.292(4) 1 d P B 2
Cl4' Cl 0.3282(5) 0.0864(2) 0.4929(5) 0.0427(14) Uiso 0.292(4) 1 d P B 2

loop_
_atom_site_aniso_label
_atom_site_aniso_U_11
_atom_site_aniso_U_22
_atom_site_aniso_U_33
_atom_site_aniso_U_23
_atom_site_aniso_U_13
_atom_site_aniso_U_12
Fe1 0.0238(4) 0.0199(3) 0.0104(3) 0.0029(2) 0.0021(3) 0.0002(3)
Fe2 0.0256(4) 0.0267(4) 0.0063(3) 0.0010(3) 0.0002(3) -0.0075(3)
Fe3 0.0229(4) 0.0184(3) 0.0133(3) 0.0014(3) -0.0005(3) -0.0027(3)
P 0.0229(6) 0.0257(6) 0.0152(5) -0.0001(4) 0.0005(4) 0.0033(5)
O 0.0240(18) 0.0233(16) 0.0204(16) -0.0026(12) 0.0075(14) 0.0020(14)
F1 0.0243(15) 0.0281(14) 0.0314(15) 0.0050(12) 0.0008(12) 0.0034(12)
F2 0.075(3) 0.132(4) 0.0161(17) -0.010(2) 0.0063(18) 0.055(3)
F3 0.047(2) 0.064(2) 0.0177(15) 0.0007(14) 0.0031(14) 0.0142(18)
F4 0.0318(17) 0.0356(17) 0.0385(17) 0.0016(13) -0.0034(14) 0.0114(14)
F5 0.0216(17) 0.045(2) 0.086(3) 0.033(2) -0.0029(18) -0.0045(15)
F6 0.0333(19) 0.0248(15) 0.088(3) 0.0018(17) -0.0136(19) -0.0010(14)
C 0.024(2) 0.021(2) 0.0096(19) -0.0011(15) -0.0010(16) 0.0021(17)
C10 0.027(2) 0.020(2) 0.0101(19) 0.0009(15) 0.0028(17) -0.0026(17)
C11 0.026(2) 0.021(2) 0.0106(19) 0.0006(16) -0.0003(17) 0.0013(18)
C12 0.033(3) 0.023(2) 0.0074(19) -0.0005(15) 0.0022(18) 0.0022(19)
C13 0.034(3) 0.026(2) 0.013(2) 0.0015(17) -0.0036(19) -0.005(2)
C14 0.026(2) 0.024(2) 0.015(2) 0.0023(16) -0.0006(18) -0.0037(18)
C15 0.042(3) 0.027(2) 0.021(2) 0.0017(19) 0.014(2) 0.004(2)
C16 0.035(3) 0.015(2) 0.024(2) 0.0030(17) 0.005(2) -0.0051(19)
C17 0.034(3) 0.022(2) 0.025(2) 0.0059(18) 0.008(2) -0.001(2)
C18 0.034(3) 0.024(2) 0.021(2) 0.0111(18) -0.002(2) 0.000(2)
C19 0.030(3) 0.030(2) 0.032(3) 0.010(2) 0.008(2) 0.004(2)
C20 0.0230(16) 0.0200(15) 0.0080(14) 0.0020(12) -0.0006(13) -0.0010(13)
C21 0.031(3) 0.020(2) 0.0096(19) 0.0023(15) 0.0012(17) -0.0035(18)
C22 0.033(3) 0.027(2) 0.0101(19) 0.0000(16) 0.0068(18) -0.015(2)
C23 0.026(2) 0.036(3) 0.0110(19) 0.0017(17) 0.0056(18) -0.003(2)
C24 0.024(2) 0.030(2) 0.0069(18) -0.0003(16) 0.0006(17) -0.0010(19)
C25 0.029(3) 0.032(2) 0.013(2) 0.0083(18) 0.0020(18) -0.008(2)
C26 0.0288(18) 0.0343(18) 0.0210(16) 0.0073(14) 0.0007(14) 0.0003(15)
C27 0.0313(18) 0.0372(18) 0.0204(16) 0.0008(15) -0.0004(15) -0.0083(15)
C28 0.0339(18) 0.0316(17) 0.0171(16) -0.0016(14) 0.0057(14) -0.0051(15)
C29 0.0270(17) 0.0298(17) 0.0151(15) 0.0044(13) 0.0062(14) -0.0030(14)
C30 0.022(2) 0.022(2) 0.017(2) 0.0013(17) -0.0014(17) -0.0030(18)
C31 0.024(2) 0.023(2) 0.016(2) 0.0002(16) 0.0013(18) -0.0046(18)
C32 0.025(2) 0.027(2) 0.016(2) 0.0113(17) 0.0017(18) -0.0026(19)
C33 0.030(3) 0.019(2) 0.026(2) 0.0042(18) 0.002(2) 0.0010(19)
C34 0.021(2) 0.025(2) 0.0132(19) 0.0023(16) 0.0028(17) 0.0025(17)
C35 0.023(2) 0.024(2) 0.028(2) 0.0028(19) -0.003(2) 0.0005(19)
C36 0.028(3) 0.028(2) 0.018(2) -0.0012(18) -0.0020(19) 0.000(2)
C37 0.036(3) 0.022(2) 0.031(3) -0.004(2) -0.007(2) -0.003(2)
C38 0.025(3) 0.036(3) 0.035(3) 0.008(2) -0.008(2) -0.009(2)
C39 0.024(3) 0.040(3) 0.023(2) 0.000(2) 0.005(2) -0.001(2)
Cl1 0.0460(14) 0.0283(11) 0.0491(14) 0.0002(9) -0.0086(11) -0.0005(10)
Cl2 0.0443(15) 0.0436(14) 0.0632(18) 0.0085(12) -0.0097(13) -0.0167(11)
Fe1' 0.0197(4) 0.0227(3) 0.0153(3) 0.0000(3) 0.0007(3) 0.0034(3)
Fe2' 0.0207(4) 0.0231(4) 0.0384(5) 0.0135(3) -0.0020(3) 0.0008(3)
Fe3' 0.0224(4) 0.0395(4) 0.0113(3) 0.0031(3) 0.0008(3) 0.0027(3)
P' 0.0193(6) 0.0251(6) 0.0222(6) -0.0010(4) 0.0015(5) 0.0003(5)
O' 0.0222(17) 0.0231(16) 0.0241(16) 0.0100(13) 0.0067(14) 0.0007(13)
F1' 0.0250(16) 0.0278(15) 0.053(2) 0.0038(14) -0.0036(15) 0.0029(12)
F2' 0.0357(19) 0.077(3) 0.0198(15) -0.0020(15) 0.0002(14) -0.0018(18)
F3' 0.0326(18) 0.062(2) 0.0282(17) 0.0018(15) 0.0098(14) 0.0094(16)
F4' 0.0232(15) 0.0272(15) 0.0414(17) -0.0032(12) -0.0013(13) 0.0015(12)
F5' 0.0271(16) 0.0248(15) 0.0480(19) -0.0011(13) -0.0073(14) -0.0023(12)
F6' 0.0229(16) 0.0324(16) 0.060(2) -0.0025(15) 0.0003(15) -0.0061(13)
C' 0.018(2) 0.026(2) 0.019(2) 0.0082(17) 0.0002(18) -0.0045(18)
C10' 0.021(2) 0.028(2) 0.0115(19) 0.0023(16) 0.0006(17) -0.0008(18)
C11' 0.029(3) 0.021(2) 0.016(2) -0.0005(16) -0.0028(19) 0.0027(19)
C12' 0.024(2) 0.032(3) 0.020(2) -0.0097(19) -0.0015(19) 0.010(2)
C13' 0.021(2) 0.043(3) 0.019(2) -0.002(2) 0.0024(19) 0.002(2)
C14' 0.024(2) 0.032(2) 0.019(2) 0.0061(18) 0.0013(19) -0.005(2)
C15' 0.040(3) 0.032(3) 0.015(2) 0.0027(18) 0.010(2) 0.005(2)
C16' 0.026(3) 0.042(3) 0.015(2) -0.0008(19) -0.0015(19) 0.009(2)
C17' 0.033(3) 0.033(3) 0.021(2) -0.0020(19) 0.002(2) -0.001(2)
C18' 0.031(3) 0.025(2) 0.026(2) -0.0081(19) 0.001(2) 0.007(2)
C19' 0.025(3) 0.039(3) 0.021(2) -0.003(2) 0.006(2) 0.005(2)
C20' 0.014(2) 0.025(2) 0.028(2) 0.0093(18) -0.0048(18) 0.0027(18)
C21' 0.022(3) 0.030(3) 0.043(3) 0.017(2) 0.005(2) -0.001(2)
C22' 0.025(3) 0.020(2) 0.066(4) 0.019(2) 0.006(3) -0.004(2)
C23' 0.027(3) 0.021(2) 0.053(4) 0.003(2) 0.001(3) 0.003(2)
C24' 0.021(2) 0.021(2) 0.038(3) 0.004(2) -0.002(2) 0.0005(19)
C25' 0.033(3) 0.037(3) 0.041(3) 0.015(2) -0.004(2) 0.006(2)
C26' 0.035(3) 0.034(3) 0.049(4) 0.018(3) -0.005(3) 0.006(2)
C27' 0.026(3) 0.033(3) 0.054(4) 0.011(3) 0.000(3) 0.006(2)
C28' 0.020(3) 0.029(3) 0.050(3) 0.010(2) -0.002(2) 0.003(2)
C29' 0.021(2) 0.027(2) 0.044(3) 0.015(2) -0.007(2) -0.001(2)
C30' 0.023(2) 0.030(2) 0.017(2) 0.0111(18) 0.0039(18) 0.0025(19)
C31' 0.026(3) 0.033(3) 0.026(2) 0.011(2) -0.002(2) -0.002(2)
C32' 0.034(3) 0.050(3) 0.023(3) 0.013(2) -0.003(2) 0.003(3)
C33' 0.038(3) 0.057(4) 0.018(2) 0.016(2) 0.003(2) 0.001(3)
C34' 0.027(3) 0.043(3) 0.025(2) 0.009(2) 0.007(2) -0.003(2)
C35' 0.028(3) 0.029(2) 0.012(2) -0.0004(17) -0.0028(18) -0.002(2)
C36' 0.021(2) 0.035(3) 0.023(2) -0.0018(19) -0.0001(19) 0.006(2)
C37' 0.041(3) 0.048(3) 0.017(2) -0.006(2) 0.004(2) 0.012(3)
C38' 0.045(3) 0.052(4) 0.018(2) -0.010(2) -0.005(2) 0.002(3)
C39' 0.023(3) 0.032(3) 0.031(3) -0.004(2) -0.001(2) 0.000(2)
Cl3 0.0608(19) 0.0463(15) 0.160(4) -0.0229(19) 0.008(2) 0.0052(13)
Cl4 0.187(6) 0.082(3) 0.177(6) 0.042(3) -0.075(5) -0.043(3)

loop_
_atom_type_symbol
_atom_type_description
_atom_type_scat_dispersion_real
_atom_type_scat_dispersion_imag
_atom_type_scat_source
C C 0.0181 0.0091 'International Tables Vol C Tables 4.2.6.8 and 6.1.1.4'
H H 0.0000 0.0000 'International Tables Vol C Tables 4.2.6.8 and 6.1.1.4'
O O 0.0492 0.0322 'International Tables Vol C Tables 4.2.6.8 and 6.1.1.4'
F F 0.0727 0.0534 'International Tables Vol C Tables 4.2.6.8 and 6.1.1.4'
P P 0.2955 0.4335 'International Tables Vol C Tables 4.2.6.8 and 6.1.1.4'
Fe Fe -1.1336 3.1974 'International Tables Vol C Tables 4.2.6.8 and 6.1.1.4'
Cl Cl 0.3639 0.7018 'International Tables Vol C Tables 4.2.6.8 and 6.1.1.4'

loop_
_geom_angle_atom_site_label_1
_geom_angle_atom_site_label_2
_geom_angle_atom_site_label_3
_geom_angle
_geom_angle_site_symmetry_1
_geom_angle_site_symmetry_3
_geom_angle_publ_flag
C14 Fe1 C18 130.4(2) . . ?
C14 Fe1 C13 40.90(18) . . ?
C18 Fe1 C13 106.1(2) . . ?
C14 Fe1 C10 40.76(18) . . ?
C18 Fe1 C10 170.7(2) . . ?
C13 Fe1 C10 68.62(17) . . ?
C14 Fe1 C15 114.6(2) . . ?
C18 Fe1 C15 68.3(2) . . ?
C13 Fe1 C15 144.1(2) . . ?
C10 Fe1 C15 111.20(19) . . ?
C14 Fe1 C12 68.6(2) . . ?
C18 Fe1 C12 112.77(19) . . ?
C13 Fe1 C12 40.6(2) . . ?
C10 Fe1 C12 68.57(17) . . ?
C15 Fe1 C12 175.2(2) . . ?
C14 Fe1 C11 68.83(19) . . ?
C18 Fe1 C11 145.4(2) . . ?
C13 Fe1 C11 68.55(19) . . ?
C10 Fe1 C11 41.04(18) . . ?
C15 Fe1 C11 136.2(2) . . ?
C12 Fe1 C11 40.62(16) . . ?
C14 Fe1 C17 170.3(2) . . ?
C18 Fe1 C17 40.7(2) . . ?
C13 Fe1 C17 131.7(2) . . ?
C10 Fe1 C17 148.4(2) . . ?
C15 Fe1 C17 67.9(2) . . ?
C12 Fe1 C17 109.6(2) . . ?
C11 Fe1 C17 116.5(2) . . ?
C14 Fe1 C19 107.2(2) . . ?
C18 Fe1 C19 40.7(2) . . ?
C13 Fe1 C19 111.7(2) . . ?
C10 Fe1 C19 133.0(2) . . ?
C15 Fe1 C19 40.5(2) . . ?
C12 Fe1 C19 143.1(2) . . ?
C11 Fe1 C19 173.9(2) . . ?
C17 Fe1 C19 68.2(2) . . ?
C14 Fe1 C16 147.13(19) . . ?
C18 Fe1 C16 68.4(2) . . ?
C13 Fe1 C16 171.97(19) . . ?
C10 Fe1 C16 117.62(19) . . ?
C15 Fe1 C16 40.6(2) . . ?
C12 Fe1 C16 135.0(2) . . ?
C11 Fe1 C16 112.3(2) . . ?
C17 Fe1 C16 40.42(18) . . ?
C19 Fe1 C16 68.3(2) . . ?
C22 Fe2 C26 129.7(2) . . ?
C22 Fe2 C23 40.10(19) . . ?
C26 Fe2 C23 107.2(2) . . ?
C22 Fe2 C27 106.7(2) . . ?
C26 Fe2 C27 39.6(2) . . ?
C23 Fe2 C27 111.9(2) . . ?
C22 Fe2 C25 169.5(2) . . ?
C26 Fe2 C25 40.1(2) . . ?
C23 Fe2 C25 133.1(2) . . ?
C27 Fe2 C25 66.7(2) . . ?
C22 Fe2 C24 66.76(18) . . ?
C26 Fe2 C24 116.0(2) . . ?
C23 Fe2 C24 39.95(18) . . ?
C27 Fe2 C24 144.4(2) . . ?
C25 Fe2 C24 113.3(2) . . ?
C22 Fe2 C21 39.95(19) . . ?
C26 Fe2 C21 169.0(2) . . ?
C23 Fe2 C21 67.03(19) . . ?
C27 Fe2 C21 132.3(2) . . ?
C25 Fe2 C21 150.5(2) . . ?
C24 Fe2 C21 66.13(18) . . ?
C22 Fe2 C29 147.0(2) . . ?
C26 Fe2 C29 66.7(2) . . ?
C23 Fe2 C29 172.6(2) . . ?
C27 Fe2 C29 66.4(2) . . ?
C25 Fe2 C29 39.6(2) . . ?
C24 Fe2 C29 137.84(19) . . ?
C21 Fe2 C29 119.70(19) . . ?
C22 Fe2 C28 114.40(19) . . ?
C26 Fe2 C28 66.5(2) . . ?
C23 Fe2 C28 143.3(2) . . ?
C27 Fe2 C28 39.5(2) . . ?
C25 Fe2 C28 66.4(2) . . ?
C24 Fe2 C28 176.0(2) . . ?
C21 Fe2 C28 112.06(19) . . ?
C29 Fe2 C28 39.40(19) . . ?
C22 Fe2 C20 66.80(17) . . ?
C26 Fe2 C20 148.7(2) . . ?
C23 Fe2 C20 67.05(18) . . ?
C27 Fe2 C20 171.58(19) . . ?
C25 Fe2 C20 120.47(18) . . ?
C24 Fe2 C20 39.49(17) . . ?
C21 Fe2 C20 39.29(16) . . ?
C29 Fe2 C20 115.73(19) . . ?
C28 Fe2 C20 136.9(2) . . ?
C31 Fe3 C32 41.08(19) . . ?
C31 Fe3 C39 108.3(2) . . ?
C32 Fe3 C39 114.2(2) . . ?
C31 Fe3 C38 128.8(2) . . ?
C32 Fe3 C38 105.4(2) . . ?
C39 Fe3 C38 40.3(2) . . ?
C31 Fe3 C34 68.28(18) . . ?
C32 Fe3 C34 68.38(18) . . ?
C39 Fe3 C34 172.0(2) . . ?
C38 Fe3 C34 147.5(2) . . ?
C31 Fe3 C33 68.6(2) . . ?
C32 Fe3 C33 40.48(19) . . ?
C39 Fe3 C33 145.8(2) . . ?
C38 Fe3 C33 113.6(2) . . ?
C34 Fe3 C33 40.82(18) . . ?
C31 Fe3 C37 167.4(2) . . ?
C32 Fe3 C37 128.0(2) . . ?
C39 Fe3 C37 68.4(2) . . ?
C38 Fe3 C37 40.9(2) . . ?
C34 Fe3 C37 116.6(2) . . ?
C33 Fe3 C37 106.9(2) . . ?
C31 Fe3 C36 151.36(19) . . ?
C32 Fe3 C36 167.3(2) . . ?
C39 Fe3 C36 68.2(2) . . ?
C38 Fe3 C36 68.0(2) . . ?
C34 Fe3 C36 110.99(19) . . ?
C33 Fe3 C36 130.9(2) . . ?
C37 Fe3 C36 40.1(2) . . ?
C31 Fe3 C30 40.77(17) . . ?
C32 Fe3 C30 69.02(18) . . ?
C39 Fe3 C30 132.0(2) . . ?
C38 Fe3 C30 168.8(2) . . ?
C34 Fe3 C30 40.77(18) . . ?
C33 Fe3 C30 68.94(19) . . ?
C37 Fe3 C30 150.0(2) . . ?
C36 Fe3 C30 119.36(19) . . ?
C31 Fe3 C35 118.0(2) . . ?
C32 Fe3 C35 148.4(2) . . ?
C39 Fe3 C35 40.5(2) . . ?
C38 Fe3 C35 67.9(2) . . ?
C34 Fe3 C35 133.84(19) . . ?
C33 Fe3 C35 171.1(2) . . ?
C37 Fe3 C35 68.0(2) . . ?
C36 Fe3 C35 40.67(19) . . ?
C30 Fe3 C35 111.47(19) . . ?
F2 P F5 92.0(3) . . ?
F2 P F4 90.4(2) . . ?
F5 P F4 90.11(19) . . ?
F2 P F3 178.4(3) . . ?
F5 P F3 89.5(2) . . ?
F4 P F3 89.35(18) . . ?
F2 P F6 90.1(3) . . ?
F5 P F6 177.8(3) . . ?
F4 P F6 90.49(18) . . ?
F3 P F6 88.3(2) . . ?
F2 P F1 90.3(2) . . ?
F5 P F1 90.20(17) . . ?
F4 P F1 179.26(19) . . ?
F3 P F1 89.98(18) . . ?
F6 P F1 89.17(17) . . ?
O C C30 112.2(4) . . ?
O C C10 110.9(4) . . ?
C30 C C10 109.5(4) . . ?
O C C20 107.7(3) . . ?
C30 C C20 109.7(4) . . ?
C10 C C20 106.7(4) . . ?
C14 C10 C11 107.9(4) . . ?
C14 C10 C 125.6(4) . . ?
C11 C10 C 126.1(4) . . ?
C14 C10 Fe1 69.2(3) . . ?
C11 C10 Fe1 69.7(2) . . ?
C C10 Fe1 131.9(3) . . ?
C12 C11 C10 107.5(4) . . ?
C12 C11 Fe1 69.6(3) . . ?
C10 C11 Fe1 69.2(3) . . ?
C13 C12 C11 108.5(4) . . ?
C13 C12 Fe1 69.6(3) . . ?
C11 C12 Fe1 69.8(3) . . ?
C12 C13 C14 107.9(4) . . ?
C12 C13 Fe1 69.8(3) . . ?
C14 C13 Fe1 69.1(3) . . ?
C10 C14 C13 108.2(4) . . ?
C10 C14 Fe1 70.0(3) . . ?
C13 C14 Fe1 70.0(3) . . ?
C19 C15 C16 108.7(4) . . ?
C19 C15 Fe1 70.0(3) . . ?
C16 C15 Fe1 70.1(3) . . ?
C17 C16 C15 107.5(5) . . ?
C17 C16 Fe1 69.6(3) . . ?
C15 C16 Fe1 69.4(3) . . ?
C16 C17 C18 108.3(5) . . ?
C16 C17 Fe1 69.9(3) . . ?
C18 C17 Fe1 69.2(3) . . ?
C19 C18 C17 107.9(4) . . ?
C19 C18 Fe1 70.1(3) . . ?
C17 C18 Fe1 70.1(3) . . ?
C15 C19 C18 107.6(5) . . ?
C15 C19 Fe1 69.5(3) . . ?
C18 C19 Fe1 69.2(3) . . ?
C21 C20 C24 107.0(4) . . ?
C21 C20 C 126.1(4) . . ?
C24 C20 C 126.5(4) . . ?
C21 C20 Fe2 69.3(2) . . ?
C24 C20 Fe2 69.1(2) . . ?
C C20 Fe2 132.8(3) . . ?
C20 C21 C22 108.7(4) . . ?
C20 C21 Fe2 71.5(2) . . ?
C22 C21 Fe2 69.0(2) . . ?
C23 C22 C21 108.2(4) . . ?
C23 C22 Fe2 70.2(3) . . ?
C21 C22 Fe2 71.1(2) . . ?
C22 C23 C24 107.2(4) . . ?
C22 C23 Fe2 69.7(3) . . ?
C24 C23 Fe2 70.8(3) . . ?
C23 C24 C20 109.0(4) . . ?
C23 C24 Fe2 69.3(2) . . ?
C20 C24 Fe2 71.4(2) . . ?
C29 C25 C26 107.5(5) . . ?
C29 C25 Fe2 70.6(3) . . ?
C26 C25 Fe2 69.3(3) . . ?
C27 C26 C25 108.1(5) . . ?
C27 C26 Fe2 70.7(3) . . ?
C25 C26 Fe2 70.6(3) . . ?
C26 C27 C28 108.1(5) . . ?
C26 C27 Fe2 69.7(3) . . ?
C28 C27 Fe2 70.7(3) . . ?
C27 C28 C29 108.2(5) . . ?
C27 C28 Fe2 69.7(3) . . ?
C29 C28 Fe2 70.3(3) . . ?
C28 C29 C25 108.1(5) . . ?
C28 C29 Fe2 70.3(3) . . ?
C25 C29 Fe2 69.9(3) . . ?
C31 C30 C34 106.7(4) . . ?
C31 C30 C 127.8(4) . . ?
C34 C30 C 125.3(4) . . ?
C31 C30 Fe3 68.8(3) . . ?
C34 C30 Fe3 69.3(3) . . ?
C C30 Fe3 130.6(3) . . ?
C30 C31 C32 108.8(4) . . ?
C30 C31 Fe3 70.5(3) . . ?
C32 C31 Fe3 69.7(3) . . ?
C33 C32 C31 108.0(4) . . ?
C33 C32 Fe3 70.2(3) . . ?
C31 C32 Fe3 69.3(3) . . ?
C32 C33 C34 107.7(4) . . ?
C32 C33 Fe3 69.4(3) . . ?
C34 C33 Fe3 69.5(3) . . ?
C33 C34 C30 108.8(4) . . ?
C33 C34 Fe3 69.7(3) . . ?
C30 C34 Fe3 69.9(3) . . ?
C39 C35 C36 107.5(4) . . ?
C39 C35 Fe3 69.0(3) . . ?
C36 C35 Fe3 69.5(3) . . ?
C37 C36 C35 108.4(4) . . ?
C37 C36 Fe3 69.9(3) . . ?
C35 C36 Fe3 69.9(3) . . ?
C36 C37 C38 107.7(5) . . ?
C36 C37 Fe3 70.0(3) . . ?
C38 C37 Fe3 69.3(3) . . ?
C39 C38 C37 108.0(5) . . ?
C39 C38 Fe3 69.6(3) . . ?
C37 C38 Fe3 69.7(3) . . ?
C38 C39 C35 108.4(5) . . ?
C38 C39 Fe3 70.1(3) . . ?
C35 C39 Fe3 70.5(3) . . ?
Cl1 C1 Cl2 110.0(8) . . ?
Cl2' C1' Cl1' 113.7(17) . . ?
C17' Fe1' C12' 131.7(2) . . ?
C17' Fe1' C13' 110.0(2) . . ?
C12' Fe1' C13' 39.7(2) . . ?
C17' Fe1' C18' 40.3(2) . . ?
C12' Fe1' C18' 171.8(2) . . ?
C13' Fe1' C18' 135.3(2) . . ?
C17' Fe1' C19' 67.2(2) . . ?
C12' Fe1' C19' 145.1(2) . . ?
C13' Fe1' C19' 175.2(2) . . ?
C18' Fe1' C19' 40.0(2) . . ?
C17' Fe1' C11' 170.5(2) . . ?
C12' Fe1' C11' 40.11(19) . . ?
C13' Fe1' C11' 66.6(2) . . ?
C18' Fe1' C11' 148.0(2) . . ?
C19' Fe1' C11' 116.8(2) . . ?
C17' Fe1' C14' 117.3(2) . . ?
C12' Fe1' C14' 67.0(2) . . ?
C13' Fe1' C14' 40.01(19) . . ?
C18' Fe1' C14' 113.4(2) . . ?
C19' Fe1' C14' 137.1(2) . . ?
C11' Fe1' C14' 66.35(19) . . ?
C17' Fe1' C16' 39.6(2) . . ?
C12' Fe1' C16' 108.1(2) . . ?
C13' Fe1' C16' 114.3(2) . . ?
C18' Fe1' C16' 66.8(2) . . ?
C19' Fe1' C16' 66.3(2) . . ?
C11' Fe1' C16' 132.5(2) . . ?
C14' Fe1' C16' 146.2(2) . . ?
C17' Fe1' C15' 66.6(2) . . ?
C12' Fe1' C15' 113.6(2) . . ?
C13' Fe1' C15' 143.7(2) . . ?
C18' Fe1' C15' 66.9(2) . . ?
C19' Fe1' C15' 39.6(2) . . ?
C11' Fe1' C15' 110.4(2) . . ?
C14' Fe1' C15' 174.6(2) . . ?
C16' Fe1' C15' 39.2(2) . . ?
C17' Fe1' C10' 148.57(19) . . ?
C12' Fe1' C10' 66.93(19) . . ?
C13' Fe1' C10' 66.53(19) . . ?
C18' Fe1' C10' 118.9(2) . . ?
C19' Fe1' C10' 113.7(2) . . ?
C11' Fe1' C10' 39.53(17) . . ?
C14' Fe1' C10' 39.23(18) . . ?
C16' Fe1' C10' 171.8(2) . . ?
C15' Fe1' C10' 135.5(2) . . ?
C22' Fe2' C23' 40.5(2) . . ?
C22' Fe2' C27' 112.3(2) . . ?
C23' Fe2' C27' 104.9(2) . . ?
C22' Fe2' C24' 68.6(2) . . ?
C23' Fe2' C24' 41.04(19) . . ?
C27' Fe2' C24' 129.1(2) . . ?
C22' Fe2' C25' 129.7(3) . . ?
C23' Fe2' C25' 166.5(2) . . ?
C27' Fe2' C25' 68.6(3) . . ?
C24' Fe2' C25' 152.0(2) . . ?
C22' Fe2' C26' 105.4(2) . . ?
C23' Fe2' C26' 126.7(2) . . ?
C27' Fe2' C26' 40.6(3) . . ?
C24' Fe2' C26' 166.5(2) . . ?
C25' Fe2' C26' 40.8(2) . . ?
C22' Fe2' C21' 40.3(2) . . ?
C23' Fe2' C21' 68.0(2) . . ?
C27' Fe2' C21' 145.7(2) . . ?
C24' Fe2' C21' 68.4(2) . . ?
C25' Fe2' C21' 110.3(3) . . ?
C26' Fe2' C21' 115.4(2) . . ?
C22' Fe2' C28' 145.6(2) . . ?
C23' Fe2' C28' 114.5(3) . . ?
C27' Fe2' C28' 41.0(2) . . ?
C24' Fe2' C28' 108.9(2) . . ?
C25' Fe2' C28' 68.8(3) . . ?
C26' Fe2' C28' 68.8(2) . . ?
C21' Fe2' C28' 173.0(2) . . ?
C22' Fe2' C20' 68.7(2) . . ?
C23' Fe2' C20' 68.9(2) . . ?
C27' Fe2' C20' 169.7(2) . . ?
C24' Fe2' C20' 41.0(2) . . ?
C25' Fe2' C20' 119.3(2) . . ?
C26' Fe2' C20' 149.7(2) . . ?
C21' Fe2' C20' 40.81(19) . . ?
C28' Fe2' C20' 133.0(2) . . ?
C22' Fe2' C29' 170.2(3) . . ?
C23' Fe2' C29' 149.3(2) . . ?
C27' Fe2' C29' 68.3(2) . . ?
C24' Fe2' C29' 119.1(2) . . ?
C25' Fe2' C29' 40.8(2) . . ?
C26' Fe2' C29' 68.4(2) . . ?
C21' Fe2' C29' 134.4(2) . . ?
C28' Fe2' C29' 40.6(2) . . ?
C20' Fe2' C29' 112.6(2) . . ?
C31' Fe3' C30' 40.6(2) . . ?
C31' Fe3' C36' 156.4(2) . . ?
C30' Fe3' C36' 121.6(2) . . ?
C31' Fe3' C34' 68.4(2) . . ?
C30' Fe3' C34' 41.2(2) . . ?
C36' Fe3' C34' 108.7(2) . . ?
C31' Fe3' C33' 68.3(2) . . ?
C30' Fe3' C33' 68.8(2) . . ?
C36' Fe3' C33' 125.7(2) . . ?
C34' Fe3' C33' 40.5(2) . . ?
C31' Fe3' C38' 123.7(2) . . ?
C30' Fe3' C38' 160.5(2) . . ?
C36' Fe3' C38' 68.5(2) . . ?
C34' Fe3' C38' 156.5(2) . . ?
C33' Fe3' C38' 120.8(2) . . ?
C31' Fe3' C39' 107.2(2) . . ?
C30' Fe3' C39' 124.5(2) . . ?
C36' Fe3' C39' 68.0(2) . . ?
C34' Fe3' C39' 162.3(2) . . ?
C33' Fe3' C39' 155.5(2) . . ?
C38' Fe3' C39' 40.2(2) . . ?
C31' Fe3' C32' 41.1(2) . . ?
C30' Fe3' C32' 69.0(2) . . ?
C36' Fe3' C32' 161.6(2) . . ?
C34' Fe3' C32' 68.4(2) . . ?
C33' Fe3' C32' 40.4(2) . . ?
C38' Fe3' C32' 106.5(3) . . ?
C39' Fe3' C32' 120.3(2) . . ?
C31' Fe3' C37' 160.9(2) . . ?
C30' Fe3' C37' 157.5(2) . . ?
C36' Fe3' C37' 40.77(19) . . ?
C34' Fe3' C37' 122.0(2) . . ?
C33' Fe3' C37' 108.3(2) . . ?
C38' Fe3' C37' 40.5(2) . . ?
C39' Fe3' C37' 67.7(2) . . ?
C32' Fe3' C37' 124.1(2) . . ?
C31' Fe3' C35' 121.1(2) . . ?
C30' Fe3' C35' 107.98(18) . . ?
C36' Fe3' C35' 40.32(19) . . ?
C34' Fe3' C35' 126.0(2) . . ?
C33' Fe3' C35' 162.7(2) . . ?
C38' Fe3' C35' 68.0(2) . . ?
C39' Fe3' C35' 40.39(19) . . ?
C32' Fe3' C35' 155.9(2) . . ?
C37' Fe3' C35' 67.8(2) . . ?
F2' P' F6' 90.9(2) . . ?
F2' P' F1' 90.9(2) . . ?
F6' P' F1' 89.85(17) . . ?
F2' P' F4' 89.72(19) . . ?
F6' P' F4' 90.43(17) . . ?
F1' P' F4' 179.3(2) . . ?
F2' P' F5' 90.21(19) . . ?
F6' P' F5' 178.9(2) . . ?
F1' P' F5' 90.13(17) . . ?
F4' P' F5' 89.58(17) . . ?
F2' P' F3' 178.5(2) . . ?
F6' P' F3' 90.3(2) . . ?
F1' P' F3' 90.08(19) . . ?
F4' P' F3' 89.25(18) . . ?
F5' P' F3' 88.64(19) . . ?
O' C' C20' 111.6(4) . . ?
O' C' C10' 107.4(3) . . ?
C20' C' C10' 110.2(4) . . ?
O' C' C30' 110.2(4) . . ?
C20' C' C30' 110.9(4) . . ?
C10' C' C30' 106.4(4) . . ?
C14' C10' C11' 107.3(4) . . ?
C14' C10' C' 126.4(4) . . ?
C11' C10' C' 126.1(4) . . ?
C14' C10' Fe1' 69.2(3) . . ?
C11' C10' Fe1' 68.9(3) . . ?
C' C10' Fe1' 131.2(3) . . ?
C10' C11' C12' 108.5(4) . . ?
C10' C11' Fe1' 71.5(3) . . ?
C12' C11' Fe1' 69.5(3) . . ?
C13' C12' C11' 107.5(4) . . ?
C13' C12' Fe1' 70.3(3) . . ?
C11' C12' Fe1' 70.4(3) . . ?
C12' C13' C14' 108.3(5) . . ?
C12' C13' Fe1' 70.0(3) . . ?
C14' C13' Fe1' 70.5(3) . . ?
C10' C14' C13' 108.4(4) . . ?
C10' C14' Fe1' 71.5(3) . . ?
C13' C14' Fe1' 69.5(3) . . ?
C16' C15' C19' 107.9(5) . . ?
C16' C15' Fe1' 70.2(3) . . ?
C19' C15' Fe1' 69.5(3) . . ?
C15' C16' C17' 108.6(5) . . ?
C15' C16' Fe1' 70.5(3) . . ?
C17' C16' Fe1' 69.1(3) . . ?
C16' C17' C18' 108.0(5) . . ?
C16' C17' Fe1' 71.3(3) . . ?
C18' C17' Fe1' 70.2(3) . . ?
C19' C18' C17' 107.2(5) . . ?
C19' C18' Fe1' 70.2(3) . . ?
C17' C18' Fe1' 69.5(3) . . ?
C15' C19' C18' 108.3(5) . . ?
C15' C19' Fe1' 70.9(3) . . ?
C18' C19' Fe1' 69.8(3) . . ?
C21' C20' C24' 106.9(5) . . ?
C21' C20' C' 126.2(5) . . ?
C24' C20' C' 126.6(4) . . ?
C21' C20' Fe2' 69.4(3) . . ?
C24' C20' Fe2' 69.1(3) . . ?
C' C20' Fe2' 131.3(3) . . ?
C22' C21' C20' 108.8(5) . . ?
C22' C21' Fe2' 69.4(3) . . ?
C20' C21' Fe2' 69.8(3) . . ?
C23' C22' C21' 108.5(4) . . ?
C23' C22' Fe2' 69.8(3) . . ?
C21' C22' Fe2' 70.3(3) . . ?
C22' C23' C24' 108.1(5) . . ?
C22' C23' Fe2' 69.7(4) . . ?
C24' C23' Fe2' 69.6(3) . . ?
C23' C24' C20' 107.8(5) . . ?
C23' C24' Fe2' 69.3(3) . . ?
C20' C24' Fe2' 69.9(3) . . ?
C26' C25' C29' 107.8(6) . . ?
C26' C25' Fe2' 69.7(4) . . ?
C29' C25' Fe2' 70.1(3) . . ?
C27' C26' C25' 107.9(5) . . ?
C27' C26' Fe2' 69.4(3) . . ?
C25' C26' Fe2' 69.5(3) . . ?
C26' C27' C28' 108.6(5) . . ?
C26' C27' Fe2' 70.0(3) . . ?
C28' C27' Fe2' 70.0(3) . . ?
C29' C28' C27' 107.2(5) . . ?
C29' C28' Fe2' 69.9(3) . . ?
C27' C28' Fe2' 69.0(3) . . ?
C28' C29' C25' 108.4(5) . . ?
C28' C29' Fe2' 69.5(3) . . ?
C25' C29' Fe2' 69.1(3) . . ?
C31' C30' C34' 107.2(4) . . ?
C31' C30' C' 125.5(4) . . ?
C34' C30' C' 126.9(5) . . ?
C31' C30' Fe3' 69.6(3) . . ?
C34' C30' Fe3' 69.6(3) . . ?
C' C30' Fe3' 130.9(3) . . ?
C30' C31' C32' 108.9(5) . . ?
C30' C31' Fe3' 69.8(3) . . ?
C32' C31' Fe3' 70.1(3) . . ?
C33' C32' C31' 107.1(5) . . ?
C33' C32' Fe3' 69.7(3) . . ?
C31' C32' Fe3' 68.8(3) . . ?
C32' C33' C34' 108.8(5) . . ?
C32' C33' Fe3' 70.0(3) . . ?
C34' C33' Fe3' 69.6(3) . . ?
C33' C34' C30' 108.0(5) . . ?
C33' C34' Fe3' 69.9(3) . . ?
C30' C34' Fe3' 69.2(3) . . ?
C36' C35' C39' 108.1(4) . . ?
C36' C35' Fe3' 69.4(3) . . ?
C39' C35' Fe3' 69.7(3) . . ?
C35' C36' C37' 107.6(5) . . ?
C35' C36' Fe3' 70.3(3) . . ?
C37' C36' Fe3' 70.0(3) . . ?
C38' C37' C36' 108.0(5) . . ?
C38' C37' Fe3' 69.6(3) . . ?
C36' C37' Fe3' 69.2(3) . . ?
C39' C38' C37' 107.7(5) . . ?
C39' C38' Fe3' 69.9(3) . . ?
C37' C38' Fe3' 69.9(4) . . ?
C38' C39' C35' 108.6(5) . . ?
C38' C39' Fe3' 69.8(3) . . ?
C35' C39' Fe3' 70.0(3) . . ?
Cl4 C2 Cl3 116.1(11) . . ?
Cl4' C2' Cl3' 109.0(13) . . ?

loop_
_geom_bond_atom_site_label_1
_geom_bond_atom_site_label_2
_geom_bond_distance
_geom_bond_site_symmetry_2
_geom_bond_publ_flag
Fe1 C14 2.040(5) . ?
Fe1 C18 2.047(5) . ?
Fe1 C13 2.051(5) . ?
Fe1 C10 2.051(4) . ?
Fe1 C15 2.052(5) . ?
Fe1 C12 2.054(5) . ?
Fe1 C11 2.058(5) . ?
Fe1 C17 2.058(5) . ?
Fe1 C19 2.059(5) . ?
Fe1 C16 2.062(5) . ?
Fe2 C22 2.079(4) . ?
Fe2 C26 2.084(5) . ?
Fe2 C23 2.086(5) . ?
Fe2 C27 2.098(5) . ?
Fe2 C25 2.102(4) . ?
Fe2 C24 2.106(4) . ?
Fe2 C21 2.107(4) . ?
Fe2 C29 2.111(5) . ?
Fe2 C28 2.111(5) . ?
Fe2 C20 2.136(4) . ?
Fe3 C31 2.037(5) . ?
Fe3 C32 2.042(5) . ?
Fe3 C39 2.043(5) . ?
Fe3 C38 2.050(5) . ?
Fe3 C34 2.051(5) . ?
Fe3 C33 2.053(5) . ?
Fe3 C37 2.056(5) . ?
Fe3 C36 2.057(5) . ?
Fe3 C30 2.059(5) . ?
Fe3 C35 2.062(5) . ?
P F2 1.571(3) . ?
P F5 1.582(4) . ?
P F4 1.596(3) . ?
P F3 1.596(3) . ?
P F6 1.596(4) . ?
P F1 1.601(3) . ?
O C 1.427(5) . ?
C C30 1.511(6) . ?
C C10 1.518(5) . ?
C C20 1.517(6) . ?
C10 C14 1.425(7) . ?
C10 C11 1.440(6) . ?
C11 C12 1.427(6) . ?
C12 C13 1.424(7) . ?
C13 C14 1.430(6) . ?
C15 C19 1.422(8) . ?
C15 C16 1.426(8) . ?
C16 C17 1.423(7) . ?
C17 C18 1.427(7) . ?
C18 C19 1.427(7) . ?
C20 C21 1.427(6) . ?
C20 C24 1.433(6) . ?
C21 C22 1.430(7) . ?
C22 C23 1.428(7) . ?
C23 C24 1.432(7) . ?
C25 C29 1.425(7) . ?
C25 C26 1.436(7) . ?
C26 C27 1.418(8) . ?
C27 C28 1.423(8) . ?
C28 C29 1.423(7) . ?
C30 C31 1.427(6) . ?
C30 C34 1.432(6) . ?
C31 C32 1.431(6) . ?
C32 C33 1.417(7) . ?
C33 C34 1.431(6) . ?
C35 C39 1.420(7) . ?
C35 C36 1.431(7) . ?
C36 C37 1.408(7) . ?
C37 C38 1.435(8) . ?
C38 C39 1.410(8) . ?
C1 Cl1 1.754(11) . ?
C1 Cl2 1.790(11) . ?
C1' Cl2' 1.65(3) . ?
C1' Cl1' 1.80(3) . ?
Fe1' C17' 2.081(5) . ?
Fe1' C12' 2.083(5) . ?
Fe1' C13' 2.086(5) . ?
Fe1' C18' 2.090(5) . ?
Fe1' C19' 2.095(5) . ?
Fe1' C11' 2.095(5) . ?
Fe1' C14' 2.099(5) . ?
Fe1' C16' 2.110(5) . ?
Fe1' C15' 2.114(5) . ?
Fe1' C10' 2.129(4) . ?
Fe2' C22' 2.042(5) . ?
Fe2' C23' 2.044(6) . ?
Fe2' C27' 2.045(6) . ?
Fe2' C24' 2.048(5) . ?
Fe2' C25' 2.050(6) . ?
Fe2' C26' 2.052(6) . ?
Fe2' C21' 2.053(5) . ?
Fe2' C28' 2.057(6) . ?
Fe2' C20' 2.059(5) . ?
Fe2' C29' 2.062(5) . ?
Fe3' C31' 2.040(5) . ?
Fe3' C30' 2.043(5) . ?
Fe3' C36' 2.048(5) . ?
Fe3' C34' 2.048(6) . ?
Fe3' C33' 2.053(6) . ?
Fe3' C38' 2.054(6) . ?
Fe3' C39' 2.056(5) . ?
Fe3' C32' 2.057(6) . ?
Fe3' C37' 2.058(6) . ?
Fe3' C35' 2.060(5) . ?
P' F2' 1.582(3) . ?
P' F6' 1.593(3) . ?
P' F1' 1.596(3) . ?
P' F4' 1.600(3) . ?
P' F5' 1.602(3) . ?
P' F3' 1.609(3) . ?
O' C' 1.427(5) . ?
C' C20' 1.511(7) . ?
C' C10' 1.522(6) . ?
C' C30' 1.523(6) . ?
C10' C14' 1.420(6) . ?
C10' C11' 1.429(6) . ?
C11' C12' 1.433(7) . ?
C12' C13' 1.415(7) . ?
C13' C14' 1.432(7) . ?
C15' C16' 1.418(8) . ?
C15' C19' 1.426(7) . ?
C16' C17' 1.420(7) . ?
C17' C18' 1.437(7) . ?
C18' C19' 1.432(7) . ?
C20' C21' 1.434(7) . ?
C20' C24' 1.437(7) . ?
C21' C22' 1.412(8) . ?
C22' C23' 1.413(9) . ?
C23' C24' 1.434(7) . ?
C25' C26' 1.431(8) . ?
C25' C29' 1.432(8) . ?
C26' C27' 1.421(9) . ?
C27' C28' 1.436(8) . ?
C28' C29' 1.428(8) . ?
C30' C31' 1.416(7) . ?
C30' C34' 1.439(7) . ?
C31' C32' 1.437(7) . ?
C32' C33' 1.418(8) . ?
C33' C34' 1.420(8) . ?
C35' C36' 1.416(7) . ?
C35' C39' 1.421(7) . ?
C36' C37' 1.430(7) . ?
C37' C38' 1.424(9) . ?
C38' C39' 1.413(7) . ?
C2 Cl4 1.705(13) . ?
C2 Cl3 1.709(13) . ?
C2' Cl4' 1.77(2) . ?
C2' Cl3' 1.78(2) . ?

loop_
_geom_torsion_atom_site_label_1
_geom_torsion_atom_site_label_2
_geom_torsion_atom_site_label_3
_geom_torsion_atom_site_label_4
_geom_torsion
_geom_torsion_site_symmetry_1
_geom_torsion_site_symmetry_2
_geom_torsion_site_symmetry_3
_geom_torsion_site_symmetry_4
_geom_torsion_publ_flag
O C C10 C14 -43.9(6) . . . . ?
C30 C C10 C14 80.4(6) . . . . ?
C20 C C10 C14 -160.9(4) . . . . ?
O C C10 C11 143.8(4) . . . . ?
C30 C C10 C11 -91.8(5) . . . . ?
C20 C C10 C11 26.8(6) . . . . ?
C14 C10 C11 C12 -0.4(5) . . . . ?
C C10 C11 C12 173.0(4) . . . . ?
C10 C11 C12 C13 0.0(5) . . . . ?
C11 C12 C13 C14 0.4(5) . . . . ?
C11 C10 C14 C13 0.6(5) . . . . ?
C C10 C14 C13 -172.9(4) . . . . ?
C12 C13 C14 C10 -0.6(5) . . . . ?
C19 C15 C16 C17 -0.1(6) . . . . ?
C15 C16 C17 C18 -0.5(5) . . . . ?
C16 C17 C18 C19 1.0(5) . . . . ?
C16 C15 C19 C18 0.7(6) . . . . ?
C17 C18 C19 C15 -1.0(6) . . . . ?
O C C20 C21 -27.7(6) . . . . ?
C30 C C20 C21 -150.0(4) . . . . ?
C10 C C20 C21 91.4(5) . . . . ?
O C C20 C24 161.3(4) . . . . ?
C30 C C20 C24 39.0(6) . . . . ?
C10 C C20 C24 -79.6(5) . . . . ?
C24 C20 C21 C22 0.1(5) . . . . ?
C C20 C21 C22 -172.3(4) . . . . ?
C20 C21 C22 C23 0.0(5) . . . . ?
C21 C22 C23 C24 -0.1(5) . . . . ?
C22 C23 C24 C20 0.2(5) . . . . ?
C21 C20 C24 C23 -0.2(5) . . . . ?
C C20 C24 C23 172.2(4) . . . . ?
C29 C25 C26 C27 0.6(5) . . . . ?
C25 C26 C27 C28 -0.4(6) . . . . ?
C26 C27 C28 C29 0.1(6) . . . . ?
C27 C28 C29 C25 0.2(5) . . . . ?
C26 C25 C29 C28 -0.5(5) . . . . ?
O C C30 C31 -37.8(6) . . . . ?
C10 C C30 C31 -161.4(5) . . . . ?
C20 C C30 C31 81.8(6) . . . . ?
O C C30 C34 147.8(4) . . . . ?
C10 C C30 C34 24.2(6) . . . . ?
C20 C C30 C34 -92.6(5) . . . . ?
C34 C30 C31 C32 0.2(5) . . . . ?
C C30 C31 C32 -175.0(5) . . . . ?
C30 C31 C32 C33 -0.1(6) . . . . ?
C31 C32 C33 C34 0.0(6) . . . . ?
C32 C33 C34 C30 0.1(6) . . . . ?
C31 C30 C34 C33 -0.2(6) . . . . ?
C C30 C34 C33 175.2(4) . . . . ?
C39 C35 C36 C37 0.8(6) . . . . ?
C35 C36 C37 C38 -0.1(6) . . . . ?
C36 C37 C38 C39 -0.5(6) . . . . ?
C37 C38 C39 C35 1.0(6) . . . . ?
C36 C35 C39 C38 -1.1(6) . . . . ?
O' C' C10' C14' -157.1(4) . . . . ?
C20' C' C10' C14' -35.3(6) . . . . ?
C30' C' C10' C14' 84.9(6) . . . . ?
O' C' C10' C11' 29.0(6) . . . . ?
C20' C' C10' C11' 150.8(5) . . . . ?
C30' C' C10' C11' -89.0(5) . . . . ?
C14' C10' C11' C12' -1.1(5) . . . . ?
C' C10' C11' C12' 173.7(4) . . . . ?
C10' C11' C12' C13' 0.4(5) . . . . ?
C11' C12' C13' C14' 0.5(5) . . . . ?
C11' C10' C14' C13' 1.4(5) . . . . ?
C' C10' C14' C13' -173.4(4) . . . . ?
C12' C13' C14' C10' -1.2(6) . . . . ?
C19' C15' C16' C17' -0.7(6) . . . . ?
C15' C16' C17' C18' 1.2(6) . . . . ?
C16' C17' C18' C19' -1.3(6) . . . . ?
C16' C15' C19' C18' 0.0(6) . . . . ?
C17' C18' C19' C15' 0.8(6) . . . . ?
O' C' C20' C21' -153.1(5) . . . . ?
C10' C' C20' C21' 87.6(6) . . . . ?
C30' C' C20' C21' -29.9(7) . . . . ?
O' C' C20' C24' 34.0(6) . . . . ?
C10' C' C20' C24' -85.3(6) . . . . ?
C30' C' C20' C24' 157.2(5) . . . . ?
C24' C20' C21' C22' -0.5(6) . . . . ?
C' C20' C21' C22' -174.6(5) . . . . ?
C20' C21' C22' C23' 0.7(7) . . . . ?
C21' C22' C23' C24' -0.6(7) . . . . ?
C22' C23' C24' C20' 0.3(6) . . . . ?
C21' C20' C24' C23' 0.1(6) . . . . ?
C' C20' C24' C23' 174.2(5) . . . . ?
C29' C25' C26' C27' 1.0(7) . . . . ?
C25' C26' C27' C28' -0.5(7) . . . . ?
C26' C27' C28' C29' -0.2(7) . . . . ?
C27' C28' C29' C25' 0.9(6) . . . . ?
C26' C25' C29' C28' -1.2(6) . . . . ?
O' C' C30' C31' 47.0(6) . . . . ?
C20' C' C30' C31' -77.1(6) . . . . ?
C10' C' C30' C31' 163.1(5) . . . . ?
O' C' C30' C34' -140.4(5) . . . . ?
C20' C' C30' C34' 95.6(6) . . . . ?
C10' C' C30' C34' -24.2(6) . . . . ?
C34' C30' C31' C32' 0.4(6) . . . . ?
C' C30' C31' C32' 174.2(5) . . . . ?
C30' C31' C32' C33' -0.2(6) . . . . ?
C31' C32' C33' C34' 0.0(7) . . . . ?
C32' C33' C34' C30' 0.2(7) . . . . ?
C31' C30' C34' C33' -0.3(6) . . . . ?
C' C30' C34' C33' -174.1(5) . . . . ?
C39' C35' C36' C37' -1.2(6) . . . . ?
C35' C36' C37' C38' 1.6(7) . . . . ?
C36' C37' C38' C39' -1.3(7) . . . . ?
C37' C38' C39' C35' 0.6(7) . . . . ?
C36' C35' C39' C38' 0.4(6) . . . . ?
